data_7117726
loop_
_publ_author_name
'Yin-Wei Sun'
'Xiang-Ying Tang'
'Min Shi'

_publ_section_title
;
 A gold-catalyzed 1,2-acyloxy migration/intramolecular
 cyclopropanation/ring enlargement cascade: syntheses of medium-sized
 heterocycles
;
_journal_name_full Chem.Commun.
_journal_page_first 13937
_journal_paper_doi 10.1039/C5cc05808B
_journal_volume 51
_journal_year 2015
_chemical_formula_sum 'C24 H23 N O5 S'
_chemical_formula_weight 437.49
_chemical_name_systematic
; 
 ? 
;
_space_group_crystal_system orthorhombic
_space_group_IT_number 61
_space_group_name_Hall '-P 2ac 2ab'
_space_group_name_H-M_alt 'P b c a'
_symmetry_space_group_name_Hall '-P 2ac 2ab'
_symmetry_space_group_name_H-M 'P b c a'
_atom_sites_solution_hydrogens geom
_audit_creation_method SHELXL-2013
_audit_update_record
;
2014-04-15 deposited with the CCDC.
2015-07-24 downloaded from the CCDC.
;
_cell_angle_alpha 90
_cell_angle_beta 90
_cell_angle_gamma 90
_cell_formula_units_Z 8
_cell_length_a 12.5654(9)
_cell_length_b 18.5476(13)
_cell_length_c 18.7414(13)
_cell_measurement_reflns_used 4792
_cell_measurement_temperature 293(2)
_cell_measurement_theta_max 46.328
_cell_measurement_theta_min 4.478
_cell_volume 4367.8(5)
_computing_cell_refinement 'Bruker SMART'
_computing_data_collection 'Bruker SMART'
_computing_data_reduction 'Bruker SHELXTL'
_computing_molecular_graphics 'Bruker SHELXTL'
_computing_publication_material 'Bruker SHELXTL'
_computing_structure_refinement 'SHELXL-2013 (Sheldrick, 2013)'
_computing_structure_solution 'Bruker SHELXTL'
_diffrn_ambient_temperature 293(2)
_diffrn_measured_fraction_theta_full 0.999
_diffrn_measured_fraction_theta_max 0.999
_diffrn_measurement_device_type 'CCD area detector'
_diffrn_measurement_method 'phi and omega scans'
_diffrn_radiation_type MoK\a
_diffrn_radiation_wavelength 0.71073
_diffrn_reflns_av_R_equivalents 0.0535
_diffrn_reflns_av_unetI/netI 0.0413
_diffrn_reflns_laue_measured_fraction_full 0.999
_diffrn_reflns_laue_measured_fraction_max 0.999
_diffrn_reflns_limit_h_max 15
_diffrn_reflns_limit_h_min -15
_diffrn_reflns_limit_k_max 16
_diffrn_reflns_limit_k_min -22
_diffrn_reflns_limit_l_max 22
_diffrn_reflns_limit_l_min -23
_diffrn_reflns_number 24878
_diffrn_reflns_point_group_measured_fraction_full 0.999
_diffrn_reflns_point_group_measured_fraction_max 0.999
_diffrn_reflns_theta_full 25.242
_diffrn_reflns_theta_max 25.997
_diffrn_reflns_theta_min 2.173
_exptl_absorpt_coefficient_mu 0.184
_exptl_absorpt_correction_T_max 0.7457
_exptl_absorpt_correction_T_min 0.6618
_exptl_absorpt_correction_type multi-scan
_exptl_absorpt_process_details sadabs
_exptl_crystal_colour colorless
_exptl_crystal_density_diffrn 1.331
_exptl_crystal_description prismatic
_exptl_crystal_F_000 1840
_exptl_crystal_size_max 0.211
_exptl_crystal_size_mid 0.175
_exptl_crystal_size_min 0.123
_refine_diff_density_max 0.331
_refine_diff_density_min -0.341
_refine_diff_density_rms 0.076
_refine_ls_extinction_coef 0.0018(4)
_refine_ls_extinction_expression Fc^*^=kFc[1+0.001xFc^2^\l^3^/sin(2\q)]^-1/4^
_refine_ls_extinction_method SHELXL
_refine_ls_goodness_of_fit_ref 1.063
_refine_ls_hydrogen_treatment constr
_refine_ls_matrix_type full
_refine_ls_number_parameters 283
_refine_ls_number_reflns 4286
_refine_ls_number_restraints 0
_refine_ls_restrained_S_all 1.063
_refine_ls_R_factor_all 0.0642
_refine_ls_R_factor_gt 0.0489
_refine_ls_shift/su_max 0.012
_refine_ls_shift/su_mean 0.002
_refine_ls_structure_factor_coef Fsqd
_refine_ls_weighting_details 'w=1/[\s^2^(Fo^2^)+(0.0720P)^2^+0.6491P] where P=(Fo^2^+2Fc^2^)/3'
_refine_ls_weighting_scheme calc
_refine_ls_wR_factor_gt 0.1210
_refine_ls_wR_factor_ref 0.1315
_reflns_Friedel_coverage 0.000
_reflns_friedel_fraction_full .
_reflns_friedel_fraction_max .
_reflns_number_gt 3275
_reflns_number_total 4286
_reflns_threshold_expression 'I > 2\s(I)'
_cod_data_source_file c5cc05808b2.cif
_cod_data_source_block cd214205
_cod_database_code 7117726
_shelx_space_group_comment
; 
The symmetry employed for this shelxl refinement is uniquely defined 
by the following loop, which should always be used as a source of 
symmetry information in preference to the above space-group names. 
They are only intended as comments. 
;
_shelxl_version_number 2013-4

loop_
_space_group_symop_operation_xyz
'x, y, z'
'-x+1/2, -y, z+1/2'
'-x, y+1/2, -z+1/2'
'x+1/2, -y+1/2, -z'
'-x, -y, -z'
'x-1/2, y, -z-1/2'
'x, -y-1/2, z-1/2'
'-x-1/2, y-1/2, z'

loop_
_atom_site_label
_atom_site_type_symbol
_atom_site_fract_x
_atom_site_fract_y
_atom_site_fract_z
_atom_site_U_iso_or_equiv
_atom_site_adp_type
_atom_site_occupancy
_atom_site_site_symmetry_order
_atom_site_calc_flag
_atom_site_refinement_flags_posn
_atom_site_refinement_flags_adp
_atom_site_refinement_flags_occupancy
_atom_site_disorder_assembly
_atom_site_disorder_group
S1 S 0.06010(4) 0.07676(3) 0.32554(2) 0.04282(17) Uani 1 1 d . . . . .
N1 N 0.09310(13) 0.15662(8) 0.35449(8) 0.0413(4) Uani 1 1 d . . . . .
O1 O 0.20656(11) 0.35542(7) 0.40192(7) 0.0498(4) Uani 1 1 d . . . . .
O2 O 0.39236(14) 0.28930(9) 0.29984(8) 0.0666(5) Uani 1 1 d . . . . .
O3 O 0.39183(10) 0.26252(7) 0.41700(6) 0.0450(3) Uani 1 1 d . . . . .
O4 O 0.13651(11) 0.02799(7) 0.35478(8) 0.0556(4) Uani 1 1 d . . . . .
O5 O 0.04864(12) 0.08196(8) 0.25008(7) 0.0578(4) Uani 1 1 d . . . . .
C1 C 0.1488(2) 0.39627(12) 0.35529(12) 0.0608(6) Uani 1 1 d . . . . .
H1 H 0.1599 0.4452 0.3475 0.073 Uiso 1 1 calc R U . . .
C2 C 0.0748(2) 0.35738(12) 0.32244(11) 0.0567(6) Uani 1 1 d . . . . .
H2 H 0.0254 0.3737 0.2892 0.068 Uiso 1 1 calc R U . . .
C3 C 0.08602(16) 0.28559(10) 0.34837(10) 0.0438(5) Uani 1 1 d . . . . .
C4 C 0.16542(15) 0.28755(10) 0.39619(9) 0.0398(4) Uani 1 1 d . . . . .
C5 C 0.21093(14) 0.22563(10) 0.43765(9) 0.0377(4) Uani 1 1 d . . . . .
C6 C 0.12760(15) 0.16491(10) 0.42888(10) 0.0399(4) Uani 1 1 d . . . . .
H6A H 0.1579 0.1198 0.4454 0.048 Uiso 1 1 calc R U . . .
H6B H 0.0662 0.1756 0.4584 0.048 Uiso 1 1 calc R U . . .
C7 C 0.02894(18) 0.21789(10) 0.32800(11) 0.0500(5) Uani 1 1 d . . . . .
H7A H -0.0414 0.2170 0.3493 0.060 Uiso 1 1 calc R U . . .
H7B H 0.0213 0.2151 0.2766 0.060 Uiso 1 1 calc R U . . .
C8 C 0.31882(15) 0.20557(11) 0.40727(10) 0.0433(5) Uani 1 1 d . . . . .
C9 C 0.34910(18) 0.14539(13) 0.37792(14) 0.0646(6) Uani 1 1 d . . . . .
H9A H 0.4193 0.1397 0.3632 0.078 Uiso 1 1 calc R U . . .
H9B H 0.3006 0.1081 0.3717 0.078 Uiso 1 1 calc R U . . .
C10 C 0.42074(15) 0.30265(11) 0.35901(10) 0.0436(5) Uani 1 1 d . . . . .
C11 C 0.48924(17) 0.36361(11) 0.38055(11) 0.0524(5) Uani 1 1 d . . . . .
H11A H 0.5100 0.3904 0.3390 0.079 Uiso 1 1 calc R U . . .
H11B H 0.5515 0.3455 0.4042 0.079 Uiso 1 1 calc R U . . .
H11C H 0.4507 0.3945 0.4125 0.079 Uiso 1 1 calc R U . . .
C12 C 0.21853(14) 0.23937(10) 0.51861(9) 0.0393(4) Uani 1 1 d . . . . .
C13 C 0.27952(16) 0.19356(12) 0.56069(11) 0.0522(5) Uani 1 1 d . . . . .
H13 H 0.3202 0.1577 0.5392 0.063 Uiso 1 1 calc R U . . .
C14 C 0.28045(19) 0.20067(14) 0.63422(12) 0.0620(6) Uani 1 1 d . . . . .
H14 H 0.3210 0.1692 0.6617 0.074 Uiso 1 1 calc R U . . .
C15 C 0.22194(18) 0.25380(14) 0.66676(11) 0.0595(6) Uani 1 1 d . . . . .
H15 H 0.2229 0.2587 0.7161 0.071 Uiso 1 1 calc R U . . .
C16 C 0.16214(19) 0.29948(13) 0.62580(12) 0.0584(6) Uani 1 1 d . . . . .
H16 H 0.1231 0.3360 0.6475 0.070 Uiso 1 1 calc R U . . .
C17 C 0.15923(17) 0.29178(11) 0.55210(11) 0.0497(5) Uani 1 1 d . . . . .
H17 H 0.1167 0.3224 0.5251 0.060 Uiso 1 1 calc R U . . .
C18 C -0.06607(15) 0.05401(10) 0.36032(10) 0.0412(4) Uani 1 1 d . . . . .
C19 C -0.14985(18) 0.04013(13) 0.31480(12) 0.0607(6) Uani 1 1 d . . . . .
H19 H -0.1407 0.0437 0.2657 0.073 Uiso 1 1 calc R U . . .
C20 C -0.2473(2) 0.02086(14) 0.34269(15) 0.0711(7) Uani 1 1 d . . . . .
H20 H -0.3029 0.0101 0.3117 0.085 Uiso 1 1 calc R U . . .
C21 C -0.26440(18) 0.01708(12) 0.41525(14) 0.0591(6) Uani 1 1 d . . . . .
C22 C -0.17974(19) 0.03081(13) 0.45993(12) 0.0625(6) Uani 1 1 d . . . . .
H22 H -0.1895 0.0282 0.5091 0.075 Uiso 1 1 calc R U . . .
C23 C -0.08101(17) 0.04828(12) 0.43317(11) 0.0546(5) Uani 1 1 d . . . . .
H23 H -0.0244 0.0562 0.4641 0.066 Uiso 1 1 calc R U . . .
C24 C -0.3736(2) 0.00094(16) 0.4449(2) 0.0933(10) Uani 1 1 d . . . . .
H24A H -0.4116 0.0453 0.4519 0.140 Uiso 1 1 calc R U . . .
H24B H -0.3666 -0.0237 0.4897 0.140 Uiso 1 1 calc R U . . .
H24C H -0.4119 -0.0290 0.4119 0.140 Uiso 1 1 calc R U . . .

loop_
_atom_site_aniso_label
_atom_site_aniso_U_11
_atom_site_aniso_U_22
_atom_site_aniso_U_33
_atom_site_aniso_U_23
_atom_site_aniso_U_13
_atom_site_aniso_U_12
S1 0.0476(3) 0.0417(3) 0.0391(3) -0.00479(19) 0.0034(2) -0.0014(2)
N1 0.0468(9) 0.0385(9) 0.0387(8) 0.0007(6) -0.0042(7) -0.0010(7)
O1 0.0606(9) 0.0400(7) 0.0487(8) 0.0036(6) -0.0032(6) -0.0050(7)
O2 0.0778(11) 0.0849(12) 0.0372(8) -0.0031(7) -0.0002(8) -0.0166(9)
O3 0.0421(7) 0.0552(8) 0.0377(7) -0.0005(6) 0.0021(6) -0.0062(6)
O4 0.0520(9) 0.0437(8) 0.0712(10) -0.0047(7) 0.0005(7) 0.0047(7)
O5 0.0732(10) 0.0627(9) 0.0374(7) -0.0090(7) 0.0083(7) -0.0066(7)
C1 0.0822(17) 0.0410(11) 0.0592(13) 0.0099(10) -0.0050(12) 0.0015(11)
C2 0.0732(15) 0.0444(12) 0.0526(13) 0.0065(9) -0.0146(11) 0.0050(11)
C3 0.0497(12) 0.0428(11) 0.0390(10) 0.0014(8) -0.0012(9) 0.0033(9)
C4 0.0449(11) 0.0371(10) 0.0375(10) -0.0007(7) 0.0050(8) -0.0027(8)
C5 0.0377(10) 0.0382(10) 0.0372(9) -0.0001(7) 0.0008(8) 0.0006(8)
C6 0.0422(10) 0.0404(10) 0.0371(9) 0.0016(8) 0.0010(8) -0.0025(8)
C7 0.0529(12) 0.0442(11) 0.0529(12) 0.0007(9) -0.0109(10) 0.0033(9)
C8 0.0409(11) 0.0472(11) 0.0416(10) -0.0008(8) 0.0012(8) -0.0012(9)
C9 0.0482(13) 0.0585(14) 0.0871(17) -0.0160(12) 0.0138(12) 0.0014(11)
C10 0.0405(11) 0.0539(12) 0.0366(10) -0.0006(9) 0.0049(8) 0.0040(9)
C11 0.0562(13) 0.0502(12) 0.0509(11) 0.0006(9) 0.0007(10) -0.0042(10)
C12 0.0377(9) 0.0409(10) 0.0392(9) 0.0007(8) 0.0001(8) -0.0068(8)
C13 0.0495(12) 0.0603(13) 0.0468(11) 0.0004(10) -0.0055(9) 0.0078(10)
C14 0.0567(14) 0.0817(17) 0.0477(12) 0.0091(12) -0.0137(10) 0.0008(12)
C15 0.0592(14) 0.0821(17) 0.0373(11) -0.0027(11) -0.0025(10) -0.0160(13)
C16 0.0664(14) 0.0633(14) 0.0455(12) -0.0114(10) 0.0104(10) -0.0050(11)
C17 0.0551(12) 0.0482(12) 0.0457(11) -0.0002(9) 0.0031(9) 0.0048(9)
C18 0.0461(11) 0.0367(10) 0.0409(10) -0.0009(8) -0.0008(8) 0.0006(8)
C19 0.0610(14) 0.0711(15) 0.0499(12) 0.0118(11) -0.0136(10) -0.0089(12)
C20 0.0517(14) 0.0760(17) 0.0857(18) 0.0155(13) -0.0231(13) -0.0084(12)
C21 0.0474(12) 0.0469(12) 0.0830(17) 0.0089(11) 0.0056(11) 0.0012(10)
C22 0.0689(15) 0.0640(14) 0.0546(13) -0.0034(11) 0.0170(11) -0.0105(12)
C23 0.0540(13) 0.0660(14) 0.0437(11) -0.0044(10) 0.0011(9) -0.0129(11)
C24 0.0562(16) 0.0756(18) 0.148(3) 0.0170(18) 0.0233(17) -0.0019(14)

loop_
_atom_type_symbol
_atom_type_description
_atom_type_scat_dispersion_real
_atom_type_scat_dispersion_imag
_atom_type_scat_source
C C 0.0033 0.0016 'International Tables Vol C Tables 4.2.6.8 and 6.1.1.4'
H H 0.0000 0.0000 'International Tables Vol C Tables 4.2.6.8 and 6.1.1.4'
N N 0.0061 0.0033 'International Tables Vol C Tables 4.2.6.8 and 6.1.1.4'
O O 0.0106 0.0060 'International Tables Vol C Tables 4.2.6.8 and 6.1.1.4'
S S 0.1246 0.1234 'International Tables Vol C Tables 4.2.6.8 and 6.1.1.4'

loop_
_geom_angle_atom_site_label_1
_geom_angle_atom_site_label_2
_geom_angle_atom_site_label_3
_geom_angle
_geom_angle_site_symmetry_1
_geom_angle_site_symmetry_3
O5 S1 O4 119.44(9) . .
O5 S1 N1 107.12(8) . .
O4 S1 N1 106.06(8) . .
O5 S1 C18 106.98(9) . .
O4 S1 C18 108.10(9) . .
N1 S1 C18 108.82(9) . .
C6 N1 C7 113.53(15) . .
C6 N1 S1 119.07(11) . .
C7 N1 S1 116.58(13) . .
C4 O1 C1 105.08(16) . .
C10 O3 C8 118.55(14) . .
C2 C1 O1 111.56(19) . .
C2 C1 H1 124.2 . .
O1 C1 H1 124.2 . .
C1 C2 C3 106.26(19) . .
C1 C2 H2 126.9 . .
C3 C2 H2 126.9 . .
C4 C3 C2 106.05(18) . .
C4 C3 C7 123.36(17) . .
C2 C3 C7 130.55(19) . .
C3 C4 O1 111.05(16) . .
C3 C4 C5 127.51(17) . .
O1 C4 C5 121.39(16) . .
C4 C5 C8 109.52(15) . .
C4 C5 C12 114.02(15) . .
C8 C5 C12 110.77(15) . .
C4 C5 C6 104.15(14) . .
C8 C5 C6 112.74(15) . .
C12 C5 C6 105.48(14) . .
N1 C6 C5 112.14(14) . .
N1 C6 H6A 109.2 . .
C5 C6 H6A 109.2 . .
N1 C6 H6B 109.2 . .
C5 C6 H6B 109.2 . .
H6A C6 H6B 107.9 . .
N1 C7 C3 107.33(16) . .
N1 C7 H7A 110.2 . .
C3 C7 H7A 110.2 . .
N1 C7 H7B 110.2 . .
C3 C7 H7B 110.2 . .
H7A C7 H7B 108.5 . .
C9 C8 O3 120.44(18) . .
C9 C8 C5 129.08(19) . .
O3 C8 C5 110.43(15) . .
C8 C9 H9A 120.0 . .
C8 C9 H9B 120.0 . .
H9A C9 H9B 120.0 . .
O2 C10 O3 123.21(19) . .
O2 C10 C11 126.03(19) . .
O3 C10 C11 110.76(16) . .
C10 C11 H11A 109.5 . .
C10 C11 H11B 109.5 . .
H11A C11 H11B 109.5 . .
C10 C11 H11C 109.5 . .
H11A C11 H11C 109.5 . .
H11B C11 H11C 109.5 . .
C17 C12 C13 118.14(18) . .
C17 C12 C5 122.15(17) . .
C13 C12 C5 119.45(17) . .
C14 C13 C12 120.7(2) . .
C14 C13 H13 119.6 . .
C12 C13 H13 119.6 . .
C15 C14 C13 120.4(2) . .
C15 C14 H14 119.8 . .
C13 C14 H14 119.8 . .
C16 C15 C14 119.31(19) . .
C16 C15 H15 120.3 . .
C14 C15 H15 120.3 . .
C15 C16 C17 120.6(2) . .
C15 C16 H16 119.7 . .
C17 C16 H16 119.7 . .
C12 C17 C16 120.8(2) . .
C12 C17 H17 119.6 . .
C16 C17 H17 119.6 . .
C19 C18 C23 119.53(19) . .
C19 C18 S1 120.11(16) . .
C23 C18 S1 120.34(15) . .
C20 C19 C18 119.4(2) . .
C20 C19 H19 120.3 . .
C18 C19 H19 120.3 . .
C19 C20 C21 121.7(2) . .
C19 C20 H20 119.1 . .
C21 C20 H20 119.1 . .
C22 C21 C20 118.0(2) . .
C22 C21 C24 121.0(2) . .
C20 C21 C24 121.0(2) . .
C23 C22 C21 121.2(2) . .
C23 C22 H22 119.4 . .
C21 C22 H22 119.4 . .
C22 C23 C18 120.0(2) . .
C22 C23 H23 120.0 . .
C18 C23 H23 120.0 . .
C21 C24 H24A 109.5 . .
C21 C24 H24B 109.5 . .
H24A C24 H24B 109.5 . .
C21 C24 H24C 109.5 . .
H24A C24 H24C 109.5 . .
H24B C24 H24C 109.5 . .

loop_
_geom_bond_atom_site_label_1
_geom_bond_atom_site_label_2
_geom_bond_distance
_geom_bond_site_symmetry_2
S1 O5 1.4248(15) .
S1 O4 1.4284(15) .
S1 N1 1.6311(16) .
S1 C18 1.765(2) .
N1 C6 1.468(2) .
N1 C7 1.479(2) .
O1 C4 1.365(2) .
O1 C1 1.365(2) .
O2 C10 1.191(2) .
O3 C10 1.366(2) .
O3 C8 1.411(2) .
C1 C2 1.328(3) .
C1 H1 0.9300 .
C2 C3 1.424(3) .
C2 H2 0.9300 .
C3 C4 1.342(3) .
C3 C7 1.496(3) .
C4 C5 1.500(3) .
C5 C8 1.517(3) .
C5 C12 1.542(2) .
C5 C6 1.547(2) .
C6 H6A 0.9700 .
C6 H6B 0.9700 .
C7 H7A 0.9700 .
C7 H7B 0.9700 .
C8 C9 1.301(3) .
C9 H9A 0.9300 .
C9 H9B 0.9300 .
C10 C11 1.477(3) .
C11 H11A 0.9600 .
C11 H11B 0.9600 .
C11 H11C 0.9600 .
C12 C17 1.376(3) .
C12 C13 1.390(3) .
C13 C14 1.384(3) .
C13 H13 0.9300 .
C14 C15 1.372(3) .
C14 H14 0.9300 .
C15 C16 1.368(3) .
C15 H15 0.9300 .
C16 C17 1.389(3) .
C16 H16 0.9300 .
C17 H17 0.9300 .
C18 C19 1.379(3) .
C18 C23 1.382(3) .
C19 C20 1.378(3) .
C19 H19 0.9300 .
C20 C21 1.379(3) .
C20 H20 0.9300 .
C21 C22 1.378(3) .
C21 C24 1.510(3) .
C22 C23 1.377(3) .
C22 H22 0.9300 .
C23 H23 0.9300 .
C24 H24A 0.9600 .
C24 H24B 0.9600 .
C24 H24C 0.9600 .

loop_
_geom_torsion_atom_site_label_1
_geom_torsion_atom_site_label_2
_geom_torsion_atom_site_label_3
_geom_torsion_atom_site_label_4
_geom_torsion
_geom_torsion_site_symmetry_1
_geom_torsion_site_symmetry_2
_geom_torsion_site_symmetry_3
_geom_torsion_site_symmetry_4
O5 S1 N1 C6 -169.90(14) . . . .
O4 S1 N1 C6 -41.30(16) . . . .
C18 S1 N1 C6 74.77(15) . . . .
O5 S1 N1 C7 48.00(17) . . . .
O4 S1 N1 C7 176.60(14) . . . .
C18 S1 N1 C7 -67.33(16) . . . .
C4 O1 C1 C2 0.7(2) . . . .
O1 C1 C2 C3 -1.2(3) . . . .
C1 C2 C3 C4 1.2(3) . . . .
C1 C2 C3 C7 -176.4(2) . . . .
C2 C3 C4 O1 -0.8(2) . . . .
C7 C3 C4 O1 176.97(18) . . . .
C2 C3 C4 C5 -178.23(19) . . . .
C7 C3 C4 C5 -0.5(3) . . . .
C1 O1 C4 C3 0.1(2) . . . .
C1 O1 C4 C5 177.73(17) . . . .
C3 C4 C5 C8 105.8(2) . . . .
O1 C4 C5 C8 -71.4(2) . . . .
C3 C4 C5 C12 -129.4(2) . . . .
O1 C4 C5 C12 53.3(2) . . . .
C3 C4 C5 C6 -15.0(2) . . . .
O1 C4 C5 C6 167.78(16) . . . .
C7 N1 C6 C5 -68.9(2) . . . .
S1 N1 C6 C5 147.88(13) . . . .
C4 C5 C6 N1 46.64(19) . . . .
C8 C5 C6 N1 -72.00(19) . . . .
C12 C5 C6 N1 167.00(14) . . . .
C6 N1 C7 C3 47.5(2) . . . .
S1 N1 C7 C3 -168.31(13) . . . .
C4 C3 C7 N1 -14.3(3) . . . .
C2 C3 C7 N1 162.8(2) . . . .
C10 O3 C8 C9 75.6(3) . . . .
C10 O3 C8 C5 -106.64(18) . . . .
C4 C5 C8 C9 -117.6(2) . . . .
C12 C5 C8 C9 115.8(2) . . . .
C6 C5 C8 C9 -2.1(3) . . . .
C4 C5 C8 O3 64.88(19) . . . .
C12 C5 C8 O3 -61.73(19) . . . .
C6 C5 C8 O3 -179.66(14) . . . .
C8 O3 C10 O2 -4.7(3) . . . .
C8 O3 C10 C11 174.65(16) . . . .
C4 C5 C12 C17 19.8(2) . . . .
C8 C5 C12 C17 143.91(18) . . . .
C6 C5 C12 C17 -93.8(2) . . . .
C4 C5 C12 C13 -166.16(17) . . . .
C8 C5 C12 C13 -42.1(2) . . . .
C6 C5 C12 C13 80.2(2) . . . .
C17 C12 C13 C14 -0.1(3) . . . .
C5 C12 C13 C14 -174.31(19) . . . .
C12 C13 C14 C15 -0.8(3) . . . .
C13 C14 C15 C16 0.4(4) . . . .
C14 C15 C16 C17 0.9(3) . . . .
C13 C12 C17 C16 1.3(3) . . . .
C5 C12 C17 C16 175.39(18) . . . .
C15 C16 C17 C12 -1.7(3) . . . .
O5 S1 C18 C19 4.4(2) . . . .
O4 S1 C18 C19 -125.39(18) . . . .
N1 S1 C18 C19 119.85(18) . . . .
O5 S1 C18 C23 -177.13(16) . . . .
O4 S1 C18 C23 53.04(19) . . . .
N1 S1 C18 C23 -61.72(18) . . . .
C23 C18 C19 C20 0.1(3) . . . .
S1 C18 C19 C20 178.55(19) . . . .
C18 C19 C20 C21 1.9(4) . . . .
C19 C20 C21 C22 -2.2(4) . . . .
C19 C20 C21 C24 175.7(3) . . . .
C20 C21 C22 C23 0.4(3) . . . .
C24 C21 C22 C23 -177.5(2) . . . .
C21 C22 C23 C18 1.6(3) . . . .
C19 C18 C23 C22 -1.8(3) . . . .
S1 C18 C23 C22 179.73(18) . . . .
